data_4069854
loop_
_publ_author_name
'Takenaka, Yasumasa'
'Hou, Zhaomin'

_publ_section_title
;
 Lanthanide Terminal Hydride Complexes Bearing Two Sterically Demanding
 C5Me4SiMe3Ligands. Synthesis, Structure, and Reactivity
;
_journal_issue 17
_journal_name_full Organometallics
_journal_page_first 5196
_journal_paper_doi 10.1021/om900453j
_journal_volume 28
_journal_year 2009
_chemical_formula_sum 'C35 H59 O Si2 Y'
_chemical_formula_weight 640.91
_chemical_name_systematic
; 
 ? 
;
_space_group_IT_number 14
_symmetry_cell_setting monoclinic
_symmetry_space_group_name_Hall '-P 2yn'
_symmetry_space_group_name_H-M 'P 1 21/n 1'
_atom_sites_solution_hydrogens geom
_atom_sites_solution_primary direct
_atom_sites_solution_secondary difmap
_audit_creation_method SHELXL-97
_cell_angle_alpha 90.00
_cell_angle_beta 98.153(3)
_cell_angle_gamma 90.00
_cell_formula_units_Z 4
_cell_length_a 11.4585(15)
_cell_length_b 16.582(2)
_cell_length_c 18.038(2)
_cell_measurement_temperature 173(1)
_cell_volume 3392.7(7)
_computing_cell_refinement 'Bruker SMART'
_computing_data_collection 'Bruker SMART'
_computing_data_reduction 'Bruker SHELXTL'
_computing_molecular_graphics 'Bruker SHELXTL'
_computing_publication_material 'Bruker SHELXTL'
_computing_structure_refinement 'SHELXL-97 (Sheldrick, 1997)'
_computing_structure_solution 'SHELXS-97 (Sheldrick, 1990)'
_diffrn_ambient_temperature 173(1)
_diffrn_measured_fraction_theta_full 0.968
_diffrn_measured_fraction_theta_max 0.968
_diffrn_measurement_device_type 'CCD area detector'
_diffrn_measurement_method 'phi and omega scans'
_diffrn_radiation_monochromator graphite
_diffrn_radiation_source 'fine-focus sealed tube'
_diffrn_radiation_type MoK\a
_diffrn_radiation_wavelength 0.71073
_diffrn_reflns_av_R_equivalents 0.0246
_diffrn_reflns_av_sigmaI/netI 0.0452
_diffrn_reflns_limit_h_max 14
_diffrn_reflns_limit_h_min -14
_diffrn_reflns_limit_k_max 17
_diffrn_reflns_limit_k_min -21
_diffrn_reflns_limit_l_max 21
_diffrn_reflns_limit_l_min -23
_diffrn_reflns_number 19934
_diffrn_reflns_theta_full 27.53
_diffrn_reflns_theta_max 27.53
_diffrn_reflns_theta_min 2.18
_exptl_absorpt_coefficient_mu 1.815
_exptl_absorpt_correction_T_max 0.93
_exptl_absorpt_correction_T_min 0.79
_exptl_absorpt_correction_type empirical
_exptl_crystal_colour colorless
_exptl_crystal_density_diffrn 1.255
_exptl_crystal_density_method 'not measured'
_exptl_crystal_description block
_exptl_crystal_F_000 1376
_exptl_crystal_size_max 0.50
_exptl_crystal_size_mid 0.45
_exptl_crystal_size_min 0.40
_refine_diff_density_max 0.824
_refine_diff_density_min -0.490
_refine_diff_density_rms 0.069
_refine_ls_extinction_method none
_refine_ls_goodness_of_fit_ref 0.929
_refine_ls_hydrogen_treatment mixed
_refine_ls_matrix_type full
_refine_ls_number_parameters 327
_refine_ls_number_reflns 7563
_refine_ls_number_restraints 0
_refine_ls_restrained_S_all 0.929
_refine_ls_R_factor_all 0.0704
_refine_ls_R_factor_gt 0.0440
_refine_ls_shift/su_max 1.643
_refine_ls_shift/su_mean 0.006
_refine_ls_structure_factor_coef Fsqd
_refine_ls_weighting_details 'calc w=1/[\s^2^(Fo^2^)+(0.0816P)^2^+0.0000P] where P=(Fo^2^+2Fc^2^)/3'
_refine_ls_weighting_scheme calc
_refine_ls_wR_factor_gt 0.1152
_refine_ls_wR_factor_ref 0.1234
_reflns_number_gt 5200
_reflns_number_total 7563
_reflns_threshold_expression >2sigma(I)
_cod_data_source_file om900453j_si_002.cif
_cod_data_source_block Complex_2a
_cod_depositor_comments
;
The following automatic conversions were performed:

'_symmetry_cell_setting' value 'Monoclinic' changed to 'monoclinic'
according to /home/saulius/struct/CIF-dictionaries/cif_core.dic
dictionary named 'cif_core.dic' version 2.4.2 from 2011-04-26.

Automatic conversion script
Id: cif_fix_values 1715 2011-07-08 13:25:40Z adriana 
;
_cod_original_cell_volume 3392.5(8)
_cod_original_sg_symbol_H-M P2(1)/n
_cod_database_code 4069854

loop_
_symmetry_equiv_pos_as_xyz
'x, y, z'
'-x+1/2, y+1/2, -z+1/2'
'-x, -y, -z'
'x-1/2, -y-1/2, z-1/2'

loop_
_atom_site_label
_atom_site_type_symbol
_atom_site_fract_x
_atom_site_fract_y
_atom_site_fract_z
_atom_site_U_iso_or_equiv
_atom_site_adp_type
_atom_site_occupancy
_atom_site_symmetry_multiplicity
_atom_site_calc_flag
_atom_site_refinement_flags
C30 C 0.8949(5) -0.0106(3) 0.4961(3) 0.1020(15) Uiso 1 1 d .
C33 C 0.9840(9) 0.0290(5) 0.4583(5) 0.173(3) Uiso 1 1 d .
C31 C 0.8718(11) 0.0354(7) 0.4268(6) 0.215(4) Uiso 1 1 d .
Y1 Y 0.47712(2) 0.138503(15) 0.192808(14) 0.03627(10) Uani 1 1 d .
Si1 Si 0.50520(10) -0.06488(6) 0.32206(7) 0.0708(3) Uani 1 1 d .
Si2 Si 0.15368(9) 0.11687(6) 0.08673(6) 0.0571(2) Uani 1 1 d .
O1 O 0.5670(2) 0.16801(14) 0.08445(11) 0.0562(6) Uani 1 1 d .
C1 C 0.5745(3) 0.03101(18) 0.29384(16) 0.0456(7) Uani 1 1 d .
C2 C 0.6561(3) 0.0381(2) 0.24090(18) 0.0564(8) Uani 1 1 d .
C3 C 0.7054(3) 0.1145(2) 0.24653(19) 0.0594(9) Uani 1 1 d .
C4 C 0.6582(3) 0.15778(19) 0.30312(18) 0.0535(8) Uani 1 1 d .
C5 C 0.5788(3) 0.10531(18) 0.33264(15) 0.0448(7) Uani 1 1 d .
C6 C 0.6918(4) -0.0291(3) 0.1910(2) 0.0992(15) Uani 1 1 d .
H6A H 0.7464 -0.0083 0.1600 0.149 Uiso 1 1 calc R
H6B H 0.6231 -0.0494 0.1600 0.149 Uiso 1 1 calc R
H6C H 0.7285 -0.0720 0.2217 0.149 Uiso 1 1 calc R
C7 C 0.8072(4) 0.1437(3) 0.2078(3) 0.1036(18) Uani 1 1 d .
H7A H 0.8057 0.2015 0.2049 0.155 Uiso 1 1 calc R
H7B H 0.7997 0.1216 0.1582 0.155 Uiso 1 1 calc R
H7C H 0.8805 0.1265 0.2358 0.155 Uiso 1 1 calc R
C8 C 0.6983(4) 0.2402(2) 0.3320(2) 0.0887(14) Uani 1 1 d .
H8A H 0.7780 0.2369 0.3569 0.133 Uiso 1 1 calc R
H8B H 0.6479 0.2587 0.3667 0.133 Uiso 1 1 calc R
H8C H 0.6945 0.2772 0.2908 0.133 Uiso 1 1 calc R
C9 C 0.5250(4) 0.1214(2) 0.40279(19) 0.0719(11) Uani 1 1 d .
H9A H 0.4424 0.1089 0.3940 0.108 Uiso 1 1 calc R
H9B H 0.5353 0.1772 0.4163 0.108 Uiso 1 1 calc R
H9C H 0.5631 0.0883 0.4428 0.108 Uiso 1 1 calc R
C10 C 0.6101(5) -0.1107(3) 0.3983(4) 0.124(2) Uani 1 1 d .
H10A H 0.6234 -0.0741 0.4398 0.186 Uiso 1 1 calc R
H10B H 0.6834 -0.1217 0.3803 0.186 Uiso 1 1 calc R
H10C H 0.5777 -0.1602 0.4141 0.186 Uiso 1 1 calc R
C11 C 0.3655(5) -0.0508(3) 0.3596(4) 0.147(3) Uani 1 1 d .
H11A H 0.3484 -0.0982 0.3866 0.221 Uiso 1 1 calc R
H11B H 0.3031 -0.0416 0.3190 0.221 Uiso 1 1 calc R
H11C H 0.3721 -0.0052 0.3927 0.221 Uiso 1 1 calc R
C12 C 0.4764(8) -0.1422(3) 0.2472(4) 0.160(3) Uani 1 1 d .
H12A H 0.5487 -0.1551 0.2288 0.240 Uiso 1 1 calc R
H12B H 0.4206 -0.1215 0.2070 0.240 Uiso 1 1 calc R
H12C H 0.4451 -0.1899 0.2672 0.240 Uiso 1 1 calc R
C13 C 0.2571(3) 0.18431(17) 0.14866(16) 0.0435(7) Uani 1 1 d .
C14 C 0.2731(3) 0.19075(18) 0.22858(16) 0.0447(7) Uani 1 1 d .
C15 C 0.3510(3) 0.25520(18) 0.25054(17) 0.0476(7) Uani 1 1 d .
C16 C 0.3858(3) 0.29030(17) 0.18532(17) 0.0481(7) Uani 1 1 d .
C17 C 0.3257(3) 0.24781(17) 0.12267(16) 0.0451(7) Uani 1 1 d .
C18 C 0.2065(3) 0.1452(2) 0.2806(2) 0.0649(9) Uani 1 1 d .
H18A H 0.2357 0.1596 0.3314 0.097 Uiso 1 1 calc R
H18B H 0.2168 0.0883 0.2738 0.097 Uiso 1 1 calc R
H18C H 0.1242 0.1584 0.2700 0.097 Uiso 1 1 calc R
C19 C 0.3738(4) 0.2928(2) 0.32758(19) 0.0709(10) Uani 1 1 d .
H19A H 0.3232 0.3387 0.3295 0.106 Uiso 1 1 calc R
H19B H 0.4546 0.3096 0.3379 0.106 Uiso 1 1 calc R
H19C H 0.3579 0.2539 0.3643 0.106 Uiso 1 1 calc R
C20 C 0.4581(3) 0.3659(2) 0.1843(2) 0.0660(10) Uani 1 1 d .
H20A H 0.4445 0.3895 0.1352 0.099 Uiso 1 1 calc R
H20B H 0.5401 0.3530 0.1969 0.099 Uiso 1 1 calc R
H20C H 0.4357 0.4036 0.2202 0.099 Uiso 1 1 calc R
C21 C 0.3225(3) 0.2734(2) 0.04197(18) 0.0625(9) Uani 1 1 d .
H21A H 0.3630 0.3239 0.0401 0.094 Uiso 1 1 calc R
H21B H 0.2421 0.2794 0.0191 0.094 Uiso 1 1 calc R
H21C H 0.3605 0.2332 0.0155 0.094 Uiso 1 1 calc R
C22 C 0.2092(4) 0.0846(3) -0.0009(2) 0.0842(12) Uani 1 1 d .
H22A H 0.2879 0.0640 0.0111 0.126 Uiso 1 1 calc R
H22B H 0.2094 0.1299 -0.0340 0.126 Uiso 1 1 calc R
H22C H 0.1588 0.0432 -0.0250 0.126 Uiso 1 1 calc R
C23 C 0.1090(4) 0.0244(2) 0.1338(3) 0.0923(14) Uani 1 1 d .
H23A H 0.1780 -0.0036 0.1569 0.138 Uiso 1 1 calc R
H23B H 0.0644 -0.0101 0.0975 0.138 Uiso 1 1 calc R
H23C H 0.0614 0.0391 0.1714 0.138 Uiso 1 1 calc R
C24 C 0.0152(3) 0.1754(3) 0.0547(3) 0.0827(12) Uani 1 1 d .
H24A H -0.0407 0.1412 0.0250 0.124 Uiso 1 1 calc R
H24B H 0.0334 0.2207 0.0252 0.124 Uiso 1 1 calc R
H24C H -0.0179 0.1943 0.0976 0.124 Uiso 1 1 calc R
C25 C 0.5738(4) 0.1074(3) 0.0273(2) 0.0838(12) Uani 1 1 d .
H25A H 0.6114 0.0589 0.0492 0.101 Uiso 1 1 calc R
H25B H 0.4956 0.0936 0.0026 0.101 Uiso 1 1 calc R
C26 C 0.6416(10) 0.1419(5) -0.0243(4) 0.213(5) Uani 1 1 d .
H26A H 0.7168 0.1142 -0.0208 0.255 Uiso 1 1 calc R
H26B H 0.6008 0.1346 -0.0748 0.255 Uiso 1 1 calc R
C27 C 0.6610(6) 0.2233(4) -0.0108(3) 0.121(2) Uani 1 1 d .
H27A H 0.6151 0.2552 -0.0496 0.145 Uiso 1 1 calc R
H27B H 0.7437 0.2361 -0.0101 0.145 Uiso 1 1 calc R
C28 C 0.6243(4) 0.2405(2) 0.0629(2) 0.0743(11) Uani 1 1 d .
H28A H 0.6923 0.2533 0.0994 0.089 Uiso 1 1 calc R
H28B H 0.5702 0.2858 0.0593 0.089 Uiso 1 1 calc R
C32 C 0.9709(7) 0.0726(4) 0.3962(4) 0.143(2) Uiso 1 1 d .
C29 C 0.9036(11) -0.0497(7) 0.5515(6) 0.215(4) Uiso 1 1 d .
H1 H 0.3954(15) 0.0078(11) 0.1331(9) 0.000(4) Uiso 1 1 d .

loop_
_atom_site_aniso_label
_atom_site_aniso_U_11
_atom_site_aniso_U_22
_atom_site_aniso_U_33
_atom_site_aniso_U_23
_atom_site_aniso_U_13
_atom_site_aniso_U_12
Y1 0.03949(16) 0.03370(15) 0.03579(15) -0.00121(12) 0.00589(10) 0.00093(12)
Si1 0.0668(7) 0.0436(6) 0.0959(8) 0.0181(5) -0.0096(6) -0.0074(4)
Si2 0.0558(6) 0.0496(5) 0.0647(6) -0.0041(4) 0.0043(4) -0.0009(4)
O1 0.0670(15) 0.0600(13) 0.0448(12) -0.0033(10) 0.0184(10) -0.0054(11)
C1 0.0482(17) 0.0398(16) 0.0467(16) 0.0051(13) -0.0005(13) 0.0034(13)
C2 0.0517(19) 0.065(2) 0.0508(18) 0.0002(16) 0.0008(14) 0.0194(17)
C3 0.0404(17) 0.082(3) 0.0547(19) 0.0178(18) 0.0045(14) -0.0006(16)
C4 0.0546(19) 0.0516(19) 0.0494(17) 0.0099(14) -0.0097(15) -0.0145(15)
C5 0.0482(17) 0.0452(16) 0.0394(15) 0.0030(13) 0.0005(13) 0.0000(14)
C6 0.103(3) 0.111(4) 0.086(3) -0.017(3) 0.020(3) 0.052(3)
C7 0.051(2) 0.173(5) 0.089(3) 0.052(3) 0.015(2) -0.005(3)
C8 0.103(3) 0.067(3) 0.084(3) 0.004(2) -0.028(2) -0.034(2)
C9 0.090(3) 0.082(3) 0.0443(18) 0.0036(18) 0.0140(18) 0.016(2)
C10 0.111(4) 0.092(3) 0.156(5) 0.073(4) -0.029(4) -0.014(3)
C11 0.086(4) 0.097(4) 0.267(8) 0.066(5) 0.053(4) -0.020(3)
C12 0.224(8) 0.074(4) 0.168(7) -0.016(4) -0.016(6) -0.052(4)
C13 0.0436(16) 0.0378(16) 0.0492(16) 0.0030(13) 0.0075(13) 0.0074(12)
C14 0.0481(17) 0.0416(17) 0.0470(16) 0.0038(13) 0.0157(13) 0.0095(13)
C15 0.0545(18) 0.0408(16) 0.0476(17) -0.0055(13) 0.0078(14) 0.0130(14)
C16 0.0541(18) 0.0328(15) 0.0575(18) 0.0002(13) 0.0086(14) 0.0065(13)
C17 0.0502(18) 0.0379(16) 0.0467(16) 0.0052(13) 0.0052(13) 0.0091(13)
C18 0.062(2) 0.075(3) 0.062(2) 0.0096(18) 0.0230(17) 0.0067(18)
C19 0.088(3) 0.065(2) 0.059(2) -0.0201(18) 0.0098(19) 0.015(2)
C20 0.075(3) 0.0414(19) 0.080(3) -0.0030(17) 0.006(2) -0.0052(16)
C21 0.069(2) 0.065(2) 0.0524(19) 0.0173(17) 0.0032(16) 0.0036(18)
C22 0.085(3) 0.087(3) 0.079(3) -0.035(2) 0.005(2) 0.000(2)
C23 0.097(3) 0.065(3) 0.109(3) 0.007(2) -0.006(3) -0.026(2)
C24 0.062(2) 0.086(3) 0.096(3) 0.005(2) -0.003(2) 0.013(2)
C25 0.102(3) 0.086(3) 0.069(3) -0.022(2) 0.030(2) -0.001(3)
C26 0.363(14) 0.187(8) 0.126(6) -0.061(5) 0.167(8) -0.086(8)
C27 0.159(5) 0.115(4) 0.108(4) 0.033(3) 0.087(4) 0.019(4)
C28 0.080(3) 0.075(3) 0.071(2) 0.013(2) 0.024(2) -0.011(2)

loop_
_atom_type_symbol
_atom_type_description
_atom_type_scat_dispersion_real
_atom_type_scat_dispersion_imag
_atom_type_scat_source
C C 0.0033 0.0016 'International Tables Vol C Tables 4.2.6.8 and 6.1.1.4'
H H 0.0000 0.0000 'International Tables Vol C Tables 4.2.6.8 and 6.1.1.4'
O O 0.0106 0.0060 'International Tables Vol C Tables 4.2.6.8 and 6.1.1.4'
Si Si 0.0817 0.0704 'International Tables Vol C Tables 4.2.6.8 and 6.1.1.4'
Y Y -2.7962 3.5667 'International Tables Vol C Tables 4.2.6.8 and 6.1.1.4'

loop_
_geom_angle_atom_site_label_1
_geom_angle_atom_site_label_2
_geom_angle_atom_site_label_3
_geom_angle
_geom_angle_site_symmetry_1
_geom_angle_site_symmetry_3
C29 C30 C31 174.3(10) . .
C29 C30 C33 131.2(9) . .
C31 C30 C33 54.5(5) . .
C29 C30 C33 58.6(6) . 3_756
C31 C30 C33 127.1(8) . 3_756
C33 C30 C33 72.6(7) . 3_756
C32 C33 C31 67.0(7) . .
C32 C33 C29 75.5(8) . 3_756
C31 C33 C29 142.4(11) . 3_756
C32 C33 C30 129.6(9) . .
C31 C33 C30 62.6(7) . .
C29 C33 C30 155.0(10) 3_756 .
C32 C33 C30 123.1(9) . 3_756
C31 C33 C30 169.8(10) . 3_756
C29 C33 C30 47.6(6) 3_756 3_756
C30 C33 C30 107.4(7) . 3_756
C32 C33 C33 174.7(12) . 3_756
C31 C33 C33 118.3(11) . 3_756
C29 C33 C33 99.3(10) 3_756 3_756
C30 C33 C33 55.7(6) . 3_756
C30 C33 C33 51.7(5) 3_756 3_756
C33 C31 C30 63.0(7) . .
C33 C31 C32 56.2(6) . .
C30 C31 C32 119.1(9) . .
O1 Y1 H1 90.2(4) . .
O1 Y1 C13 101.43(8) . .
H1 Y1 C13 80.7(4) . .
O1 Y1 C14 128.98(8) . .
H1 Y1 C14 95.6(4) . .
C13 Y1 C14 31.32(9) . .
O1 Y1 C1 120.50(9) . .
H1 Y1 C1 79.2(4) . .
C13 Y1 C1 133.12(9) . .
C14 Y1 C1 110.36(9) . .
O1 Y1 C5 129.21(9) . .
H1 Y1 C5 108.0(4) . .
C13 Y1 C5 127.64(9) . .
C14 Y1 C5 96.80(9) . .
C1 Y1 C5 30.61(9) . .
O1 Y1 C4 101.83(9) . .
H1 Y1 C4 128.0(4) . .
C13 Y1 C4 142.46(10) . .
C14 Y1 C4 113.29(10) . .
C1 Y1 C4 50.98(9) . .
C5 Y1 C4 30.60(9) . .
O1 Y1 C3 79.31(9) . .
H1 Y1 C3 108.0(4) . .
C13 Y1 C3 171.30(10) . .
C14 Y1 C3 143.67(10) . .
C1 Y1 C3 50.63(10) . .
C5 Y1 C3 50.16(10) . .
C4 Y1 C3 30.59(11) . .
O1 Y1 C2 89.61(9) . .
H1 Y1 C2 80.0(4) . .
C13 Y1 C2 157.80(10) . .
C14 Y1 C2 141.33(10) . .
C1 Y1 C2 30.97(10) . .
C5 Y1 C2 50.16(9) . .
C4 Y1 C2 50.22(10) . .
C3 Y1 C2 29.89(11) . .
O1 Y1 C17 78.56(9) . .
H1 Y1 C17 101.6(4) . .
C13 Y1 C17 31.08(9) . .
C14 Y1 C17 50.59(9) . .
C1 Y1 C17 160.93(9) . .
C5 Y1 C17 138.08(9) . .
C4 Y1 C17 130.27(10) . .
C3 Y1 C17 142.85(10) . .
C2 Y1 C17 168.04(10) . .
O1 Y1 C15 118.96(9) . .
H1 Y1 C15 126.0(4) . .
C13 Y1 C15 51.18(9) . .
C14 Y1 C15 30.49(9) . .
C1 Y1 C15 114.04(9) . .
C5 Y1 C15 88.25(9) . .
C4 Y1 C15 91.63(10) . .
C3 Y1 C15 120.79(11) . .
C2 Y1 C15 137.93(9) . .
C17 Y1 C15 50.04(9) . .
O1 Y1 C16 88.71(9) . .
H1 Y1 C16 130.7(4) . .
C13 Y1 C16 51.40(9) . .
C14 Y1 C16 50.59(9) . .
C1 Y1 C16 140.33(9) . .
C5 Y1 C16 110.45(9) . .
C4 Y1 C16 100.27(10) . .
C3 Y1 C16 120.16(11) . .
C2 Y1 C16 149.24(10) . .
C17 Y1 C16 30.45(9) . .
C15 Y1 C16 30.29(9) . .
O1 Y1 H1 90.2(4) . .
H1 Y1 H1 0.0(12) . .
C13 Y1 H1 80.7(4) . .
C14 Y1 H1 95.6(4) . .
C1 Y1 H1 79.2(4) . .
C5 Y1 H1 108.0(4) . .
C4 Y1 H1 128.0(4) . .
C3 Y1 H1 108.0(4) . .
C2 Y1 H1 80.0(4) . .
C17 Y1 H1 101.6(4) . .
C15 Y1 H1 126.0(4) . .
C16 Y1 H1 130.7(4) . .
C11 Si1 C10 106.6(3) . .
C11 Si1 C12 106.3(3) . .
C10 Si1 C12 106.6(3) . .
C11 Si1 C1 114.55(19) . .
C10 Si1 C1 107.05(19) . .
C12 Si1 C1 115.2(3) . .
C23 Si2 C22 107.5(2) . .
C23 Si2 C13 114.26(17) . .
C22 Si2 C13 114.39(16) . .
C23 Si2 C24 106.9(2) . .
C22 Si2 C24 105.2(2) . .
C13 Si2 C24 108.00(17) . .
C28 O1 C25 108.2(3) . .
C28 O1 Y1 130.9(2) . .
C25 O1 Y1 120.9(2) . .
C5 C1 C2 106.2(3) . .
C5 C1 Si1 126.1(2) . .
C2 C1 Si1 126.2(2) . .
C5 C1 Y1 74.86(16) . .
C2 C1 Y1 74.95(17) . .
Si1 C1 Y1 126.61(14) . .
C3 C2 C1 108.9(3) . .
C3 C2 C6 124.8(4) . .
C1 C2 C6 126.1(4) . .
C3 C2 Y1 75.01(19) . .
C1 C2 Y1 74.08(17) . .
C6 C2 Y1 121.3(2) . .
C2 C3 C4 108.8(3) . .
C2 C3 C7 126.1(4) . .
C4 C3 C7 124.5(4) . .
C2 C3 Y1 75.09(19) . .
C4 C3 Y1 74.50(18) . .
C7 C3 Y1 123.9(2) . .
C5 C4 C3 107.0(3) . .
C5 C4 C8 127.3(4) . .
C3 C4 C8 125.3(4) . .
C5 C4 Y1 74.66(17) . .
C3 C4 Y1 74.91(18) . .
C8 C4 Y1 122.0(2) . .
C1 C5 C4 109.2(3) . .
C1 C5 C9 125.4(3) . .
C4 C5 C9 124.6(3) . .
C1 C5 Y1 74.53(15) . .
C4 C5 Y1 74.73(16) . .
C9 C5 Y1 125.3(2) . .
C2 C6 H6A 109.5 . .
C2 C6 H6B 109.5 . .
H6A C6 H6B 109.5 . .
C2 C6 H6C 109.5 . .
H6A C6 H6C 109.5 . .
H6B C6 H6C 109.5 . .
C3 C7 H7A 109.5 . .
C3 C7 H7B 109.5 . .
H7A C7 H7B 109.5 . .
C3 C7 H7C 109.5 . .
H7A C7 H7C 109.5 . .
H7B C7 H7C 109.5 . .
C4 C8 H8A 109.5 . .
C4 C8 H8B 109.5 . .
H8A C8 H8B 109.5 . .
C4 C8 H8C 109.5 . .
H8A C8 H8C 109.5 . .
H8B C8 H8C 109.5 . .
C5 C9 H9A 109.5 . .
C5 C9 H9B 109.5 . .
H9A C9 H9B 109.5 . .
C5 C9 H9C 109.5 . .
H9A C9 H9C 109.5 . .
H9B C9 H9C 109.5 . .
Si1 C10 H10A 109.5 . .
Si1 C10 H10B 109.5 . .
H10A C10 H10B 109.5 . .
Si1 C10 H10C 109.5 . .
H10A C10 H10C 109.5 . .
H10B C10 H10C 109.5 . .
Si1 C11 H11A 109.5 . .
Si1 C11 H11B 109.5 . .
H11A C11 H11B 109.5 . .
Si1 C11 H11C 109.5 . .
H11A C11 H11C 109.5 . .
H11B C11 H11C 109.5 . .
Si1 C12 H12A 109.5 . .
Si1 C12 H12B 109.5 . .
H12A C12 H12B 109.5 . .
Si1 C12 H12C 109.5 . .
H12A C12 H12C 109.5 . .
H12B C12 H12C 109.5 . .
C14 C13 C17 106.1(3) . .
C14 C13 Si2 128.6(2) . .
C17 C13 Si2 124.9(2) . .
C14 C13 Y1 74.77(16) . .
C17 C13 Y1 76.44(16) . .
Si2 C13 Y1 120.14(13) . .
C15 C14 C13 109.0(3) . .
C15 C14 C18 124.4(3) . .
C13 C14 C18 126.2(3) . .
C15 C14 Y1 76.85(17) . .
C13 C14 Y1 73.91(16) . .
C18 C14 Y1 122.2(2) . .
C14 C15 C16 108.6(3) . .
C14 C15 C19 126.1(3) . .
C16 C15 C19 124.1(3) . .
C14 C15 Y1 72.66(16) . .
C16 C15 Y1 75.32(16) . .
C19 C15 Y1 128.0(2) . .
C15 C16 C17 107.1(3) . .
C15 C16 C20 124.9(3) . .
C17 C16 C20 127.4(3) . .
C15 C16 Y1 74.39(16) . .
C17 C16 Y1 73.79(16) . .
C20 C16 Y1 124.2(2) . .
C16 C17 C13 109.3(3) . .
C16 C17 C21 124.6(3) . .
C13 C17 C21 125.6(3) . .
C16 C17 Y1 75.76(16) . .
C13 C17 Y1 72.48(15) . .
C21 C17 Y1 124.5(2) . .
C14 C18 H18A 109.5 . .
C14 C18 H18B 109.5 . .
H18A C18 H18B 109.5 . .
C14 C18 H18C 109.5 . .
H18A C18 H18C 109.5 . .
H18B C18 H18C 109.5 . .
C15 C19 H19A 109.5 . .
C15 C19 H19B 109.5 . .
H19A C19 H19B 109.5 . .
C15 C19 H19C 109.5 . .
H19A C19 H19C 109.5 . .
H19B C19 H19C 109.5 . .
C16 C20 H20A 109.5 . .
C16 C20 H20B 109.5 . .
H20A C20 H20B 109.5 . .
C16 C20 H20C 109.5 . .
H20A C20 H20C 109.5 . .
H20B C20 H20C 109.5 . .
C17 C21 H21A 109.5 . .
C17 C21 H21B 109.5 . .
H21A C21 H21B 109.5 . .
C17 C21 H21C 109.5 . .
H21A C21 H21C 109.5 . .
H21B C21 H21C 109.5 . .
Si2 C22 H22A 109.5 . .
Si2 C22 H22B 109.5 . .
H22A C22 H22B 109.5 . .
Si2 C22 H22C 109.5 . .
H22A C22 H22C 109.5 . .
H22B C22 H22C 109.5 . .
Si2 C23 H23A 109.5 . .
Si2 C23 H23B 109.5 . .
H23A C23 H23B 109.5 . .
Si2 C23 H23C 109.5 . .
H23A C23 H23C 109.5 . .
H23B C23 H23C 109.5 . .
Si2 C24 H24A 109.5 . .
Si2 C24 H24B 109.5 . .
H24A C24 H24B 109.5 . .
Si2 C24 H24C 109.5 . .
H24A C24 H24C 109.5 . .
H24B C24 H24C 109.5 . .
C26 C25 O1 106.1(4) . .
C26 C25 H25A 110.5 . .
O1 C25 H25A 110.5 . .
C26 C25 H25B 110.5 . .
O1 C25 H25B 110.5 . .
H25A C25 H25B 108.7 . .
C27 C26 C25 111.6(5) . .
C27 C26 H26A 109.3 . .
C25 C26 H26A 109.3 . .
C27 C26 H26B 109.3 . .
C25 C26 H26B 109.3 . .
H26A C26 H26B 108.0 . .
C26 C27 C28 106.7(4) . .
C26 C27 H27A 110.4 . .
C28 C27 H27A 110.4 . .
C26 C27 H27B 110.4 . .
C28 C27 H27B 110.4 . .
H27A C27 H27B 108.6 . .
O1 C28 C27 106.2(4) . .
O1 C28 H28A 110.5 . .
C27 C28 H28A 110.5 . .
O1 C28 H28B 110.5 . .
C27 C28 H28B 110.5 . .
H28A C28 H28B 108.7 . .
C33 C32 C31 56.8(6) . .
C33 C32 C29 53.5(6) . 3_756
C31 C32 C29 110.3(7) . 3_756
C30 C29 C33 73.8(8) . 3_756
C30 C29 C32 124.9(10) . 3_756
C33 C29 C32 51.1(6) 3_756 3_756

loop_
_geom_bond_atom_site_label_1
_geom_bond_atom_site_label_2
_geom_bond_distance
_geom_bond_site_symmetry_2
C30 C29 1.184(11) .
C30 C31 1.456(11) .
C30 C33 1.461(10) .
C30 C33 1.540(11) 3_756
C33 C32 1.324(10) .
C33 C31 1.335(13) .
C33 C29 1.368(13) 3_756
C33 C30 1.540(11) 3_756
C33 C33 1.778(18) 3_756
C31 C32 1.468(12) .
Y1 O1 2.386(2) .
Y1 H1 2.539(17) .
Y1 C13 2.645(3) .
Y1 C14 2.657(3) .
Y1 C1 2.677(3) .
Y1 C5 2.681(3) .
Y1 C4 2.682(3) .
Y1 C3 2.687(3) .
Y1 C2 2.688(3) .
Y1 C17 2.697(3) .
Y1 C15 2.710(3) .
Y1 C16 2.722(3) .
Y1 H1 2.539(17) .
Si1 C11 1.839(5) .
Si1 C10 1.855(5) .
Si1 C12 1.857(6) .
Si1 C1 1.879(3) .
Si2 C23 1.860(4) .
Si2 C22 1.865(4) .
Si2 C13 1.878(3) .
Si2 C24 1.880(4) .
O1 C28 1.449(4) .
O1 C25 1.450(4) .
C1 C5 1.414(4) .
C1 C2 1.433(4) .
C2 C3 1.387(5) .
C2 C6 1.524(5) .
C3 C4 1.416(5) .
C3 C7 1.521(5) .
C4 C5 1.415(4) .
C4 C8 1.510(5) .
C5 C9 1.508(4) .
C6 H6A 0.9600 .
C6 H6B 0.9600 .
C6 H6C 0.9600 .
C7 H7A 0.9600 .
C7 H7B 0.9600 .
C7 H7C 0.9600 .
C8 H8A 0.9600 .
C8 H8B 0.9600 .
C8 H8C 0.9600 .
C9 H9A 0.9600 .
C9 H9B 0.9600 .
C9 H9C 0.9600 .
C10 H10A 0.9600 .
C10 H10B 0.9600 .
C10 H10C 0.9600 .
C11 H11A 0.9600 .
C11 H11B 0.9600 .
C11 H11C 0.9600 .
C12 H12A 0.9600 .
C12 H12B 0.9600 .
C12 H12C 0.9600 .
C13 C14 1.431(4) .
C13 C17 1.432(4) .
C14 C15 1.412(4) .
C14 C18 1.496(4) .
C15 C16 1.419(4) .
C15 C19 1.511(4) .
C16 C17 1.423(4) .
C16 C20 1.504(4) .
C17 C21 1.512(4) .
C18 H18A 0.9600 .
C18 H18B 0.9600 .
C18 H18C 0.9600 .
C19 H19A 0.9600 .
C19 H19B 0.9600 .
C19 H19C 0.9600 .
C20 H20A 0.9600 .
C20 H20B 0.9600 .
C20 H20C 0.9600 .
C21 H21A 0.9600 .
C21 H21B 0.9600 .
C21 H21C 0.9600 .
C22 H22A 0.9600 .
C22 H22B 0.9600 .
C22 H22C 0.9600 .
C23 H23A 0.9600 .
C23 H23B 0.9600 .
C23 H23C 0.9600 .
C24 H24A 0.9600 .
C24 H24B 0.9600 .
C24 H24C 0.9600 .
C25 C26 1.415(7) .
C25 H25A 0.9700 .
C25 H25B 0.9700 .
C26 C27 1.384(7) .
C26 H26A 0.9700 .
C26 H26B 0.9700 .
C27 C28 1.478(6) .
C27 H27A 0.9700 .
C27 H27B 0.9700 .
C28 H28A 0.9700 .
C28 H28B 0.9700 .
C32 C29 1.648(13) 3_756
C29 C33 1.368(13) 3_756
C29 C32 1.648(13) 3_756
